data_4066615
loop_
_publ_author_name
'Pa\<zick\'y, Marek'
'Loos, Annette'
'Ferreira, Maria Jo\~ao'
'Serra, Daniel'
'Vinokurov, Nikolai'
'Rominger, Frank'
'J\"akel, Christoph'
'Hashmi, A. Stephen K.'
'Limbach, Michael'

_publ_section_title
;
 Synthesis, Reactivity, and Electrochemical Studies of Gold(I) and
 Gold(III) Complexes Supported by N-Heterocyclic Carbenes and Their
 Application in Catalysis
;
_journal_coden_ASTM ORGND7
_journal_issue 20
_journal_name_full Organometallics
_journal_page_first 4448
_journal_page_last 4458
_journal_paper_doi 10.1021/om1005484
_journal_volume 29
_journal_year 2010
_chemical_formula_sum 'C14 H20 Au Cl3 N2'
_chemical_formula_weight 519.64
_chemical_name_common 'in manuscript 2c'
_space_group_IT_number 19
_symmetry_cell_setting orthorhombic
_symmetry_space_group_name_Hall 'P 2ac 2ab'
_symmetry_space_group_name_H-M 'P 21 21 21'
_atom_sites_solution_hydrogens geom
_atom_sites_solution_primary direct
_atom_sites_solution_secondary difmap
_audit_creation_method SHELXL-97
_cell_angle_alpha 90.00
_cell_angle_beta 90.00
_cell_angle_gamma 90.00
_cell_formula_units_Z 4
_cell_length_a 8.66490(10)
_cell_length_b 12.3061(2)
_cell_length_c 15.61640(10)
_cell_measurement_reflns_used 8192
_cell_measurement_temperature 200(2)
_cell_volume 1665.19(3)
_computing_cell_refinement 'Bruker SMART'
_computing_data_collection 'Bruker SMART'
_computing_data_reduction 'Bruker SAINT'
_computing_molecular_graphics 'Bruker SHELXTL'
_computing_publication_material 'Bruker SHELXTL'
_computing_structure_refinement 'SHELXL-97 (Sheldrick, 2008)'
_computing_structure_solution 'SHELXS-97 (Sheldrick, 2008)'
_diffrn_ambient_temperature 200(2)
_diffrn_measured_fraction_theta_full 1.000
_diffrn_measured_fraction_theta_max 1.000
_diffrn_measurement_device_type 'Bruker Smart CCD'
_diffrn_measurement_method 'omega scans'
_diffrn_radiation_monochromator graphite
_diffrn_radiation_source 'fine-focus sealed tube'
_diffrn_radiation_type MoK\a
_diffrn_radiation_wavelength 0.71073
_diffrn_reflns_av_R_equivalents 0.0433
_diffrn_reflns_av_sigmaI/netI 0.0328
_diffrn_reflns_limit_h_max 11
_diffrn_reflns_limit_h_min -11
_diffrn_reflns_limit_k_max 15
_diffrn_reflns_limit_k_min -15
_diffrn_reflns_limit_l_max 20
_diffrn_reflns_limit_l_min -20
_diffrn_reflns_number 17188
_diffrn_reflns_theta_full 27.47
_diffrn_reflns_theta_max 27.47
_diffrn_reflns_theta_min 2.11
_exptl_absorpt_coefficient_mu 9.307
_exptl_absorpt_correction_T_max 0.6051
_exptl_absorpt_correction_T_min 0.3557
_exptl_absorpt_correction_type multi-scan
_exptl_absorpt_process_details
;
Sheldrick, G. M. (2008). <i>SADABS</i>. University of G\"ottingen, Germany.
;
_exptl_crystal_colour colorless
_exptl_crystal_density_diffrn 2.073
_exptl_crystal_density_method 'not measured'
_exptl_crystal_description polyhedron
_exptl_crystal_F_000 992
_exptl_crystal_size_max 0.14
_exptl_crystal_size_mid 0.06
_exptl_crystal_size_min 0.06
_refine_diff_density_max 0.481
_refine_diff_density_min -1.308
_refine_diff_density_rms 0.123
_refine_ls_abs_structure_details 'Flack H D (1983), Acta Cryst. A39, 876-881'
_refine_ls_abs_structure_Flack 0.699(6)
_refine_ls_extinction_method none
_refine_ls_goodness_of_fit_ref 1.062
_refine_ls_hydrogen_treatment constr
_refine_ls_matrix_type full
_refine_ls_number_parameters 183
_refine_ls_number_reflns 3810
_refine_ls_number_restraints 0
_refine_ls_restrained_S_all 1.062
_refine_ls_R_factor_all 0.0241
_refine_ls_R_factor_gt 0.0207
_refine_ls_shift/su_max 0.001
_refine_ls_shift/su_mean 0.000
_refine_ls_structure_factor_coef Fsqd
_refine_ls_weighting_details 'calc w=1/[\s^2^(Fo^2^)+(0.0186P)^2^+0.0197P] where P=(Fo^2^+2Fc^2^)/3'
_refine_ls_weighting_scheme calc
_refine_ls_wR_factor_gt 0.0442
_refine_ls_wR_factor_ref 0.0454
_reflns_number_gt 3587
_reflns_number_total 3810
_reflns_threshold_expression >2sigma(I)
_cod_data_source_file om1005484_si_002.cif
_cod_data_source_block pa8
_cod_depositor_comments
;
The following automatic conversions were performed:

'_symmetry_cell_setting' value 'Orthorhombic' changed to
'orthorhombic' according to
/home/saulius/struct/CIF-dictionaries/cif_core.dic dictionary named
'cif_core.dic' version 2.4.1 from 2010-06-29.

Automatic conversion script
Id: cif_fix_values 1715 2011-07-08 13:25:40Z adriana 

 Updated bibliographic information.

 Antanas Vaitkus,
 2021-09-21
;
_cod_original_sg_symbol_H-M P2(1)2(1)2(1)
_cod_database_code 4066615

loop_
_symmetry_equiv_pos_as_xyz
'x, y, z'
'-x+1/2, -y, z+1/2'
'-x, y+1/2, -z+1/2'
'x+1/2, -y+1/2, -z'

loop_
_atom_site_label
_atom_site_type_symbol
_atom_site_fract_x
_atom_site_fract_y
_atom_site_fract_z
_atom_site_U_iso_or_equiv
_atom_site_adp_type
_atom_site_occupancy
_atom_site_symmetry_multiplicity
_atom_site_calc_flag
_atom_site_refinement_flags
Au1 Au 0.261104(16) 0.463901(11) 0.479060(9) 0.02206(5) Uani 1 1 d .
Cl1 Cl 0.24579(17) 0.57878(9) 0.59339(7) 0.0413(3) Uani 1 1 d .
Cl2 Cl 0.49308(11) 0.39567(10) 0.52933(8) 0.0374(3) Uani 1 1 d .
Cl3 Cl 0.25521(16) 0.34073(8) 0.36956(7) 0.0382(2) Uani 1 1 d .
N1 N -0.0745(4) 0.4833(3) 0.4648(2) 0.0213(7) Uani 1 1 d .
N2 N 0.0279(4) 0.6079(3) 0.3840(2) 0.0229(7) Uani 1 1 d .
C1 C 0.0592(4) 0.5239(3) 0.4370(3) 0.0215(8) Uani 1 1 d .
C2 C -0.1943(4) 0.5405(3) 0.4288(3) 0.0283(9) Uani 1 1 d .
H2 H -0.3013 0.5275 0.4371 0.034 Uiso 1 1 calc R
C3 C -0.1313(5) 0.6183(3) 0.3797(3) 0.0275(10) Uani 1 1 d .
H3 H -0.1862 0.6712 0.3476 0.033 Uiso 1 1 calc R
C4 C -0.0928(5) 0.3899(4) 0.5220(3) 0.0346(10) Uani 1 1 d .
H4A H -0.0377 0.3272 0.4983 0.052 Uiso 1 1 calc R
H4B H -0.2027 0.3723 0.5277 0.052 Uiso 1 1 calc R
H4C H -0.0504 0.4077 0.5785 0.052 Uiso 1 1 calc R
C5 C 0.1402(5) 0.6816(3) 0.3388(3) 0.0234(9) Uani 1 1 d .
C6 C 0.0554(6) 0.7517(4) 0.2740(4) 0.0465(15) Uani 1 1 d .
H6A H -0.0240 0.7958 0.3035 0.056 Uiso 1 1 calc R
H6B H 0.0027 0.7047 0.2316 0.056 Uiso 1 1 calc R
C7 C 0.1699(6) 0.8270(5) 0.2278(4) 0.0583(18) Uani 1 1 d .
H7 H 0.1126 0.8736 0.1860 0.070 Uiso 1 1 calc R
C8 C 0.2883(7) 0.7612(5) 0.1810(3) 0.0512(15) Uani 1 1 d .
H8A H 0.3615 0.8101 0.1513 0.061 Uiso 1 1 calc R
H8B H 0.2372 0.7150 0.1375 0.061 Uiso 1 1 calc R
C9 C 0.3757(6) 0.6895(4) 0.2454(4) 0.0478(14) Uani 1 1 d .
H9 H 0.4549 0.6452 0.2146 0.057 Uiso 1 1 calc R
C10 C 0.2609(6) 0.6137(3) 0.2912(3) 0.0432(11) Uani 1 1 d .
H10A H 0.2092 0.5664 0.2487 0.052 Uiso 1 1 calc R
H10B H 0.3168 0.5668 0.3322 0.052 Uiso 1 1 calc R
C11 C 0.2215(7) 0.7543(4) 0.4046(3) 0.0484(14) Uani 1 1 d .
H11A H 0.2754 0.7088 0.4474 0.058 Uiso 1 1 calc R
H11B H 0.1444 0.7996 0.4349 0.058 Uiso 1 1 calc R
C12 C 0.3399(7) 0.8287(5) 0.3577(3) 0.0536(16) Uani 1 1 d .
H12 H 0.3947 0.8756 0.4002 0.064 Uiso 1 1 calc R
C13 C 0.4533(6) 0.7605(5) 0.3109(4) 0.0491(15) Uani 1 1 d .
H13A H 0.5097 0.7143 0.3523 0.059 Uiso 1 1 calc R
H13B H 0.5293 0.8081 0.2820 0.059 Uiso 1 1 calc R
C14 C 0.2497(8) 0.8999(4) 0.2946(4) 0.0667(17) Uani 1 1 d .
H14A H 0.3209 0.9509 0.2656 0.080 Uiso 1 1 calc R
H14B H 0.1714 0.9431 0.3259 0.080 Uiso 1 1 calc R

loop_
_atom_site_aniso_label
_atom_site_aniso_U_11
_atom_site_aniso_U_22
_atom_site_aniso_U_33
_atom_site_aniso_U_23
_atom_site_aniso_U_13
_atom_site_aniso_U_12
Au1 0.01630(7) 0.02269(7) 0.02719(8) 0.00335(6) 0.00136(7) 0.00106(7)
Cl1 0.0509(7) 0.0410(5) 0.0319(5) -0.0071(4) -0.0077(7) 0.0081(7)
Cl2 0.0198(5) 0.0411(6) 0.0514(7) 0.0122(6) -0.0020(5) 0.0030(4)
Cl3 0.0431(6) 0.0307(5) 0.0406(5) -0.0076(4) 0.0011(7) 0.0080(6)
N1 0.0215(15) 0.0209(18) 0.0216(18) -0.0007(14) 0.0030(12) 0.0005(13)
N2 0.0204(16) 0.0219(17) 0.0265(18) 0.0014(16) 0.0006(14) 0.0020(15)
C1 0.0223(18) 0.019(2) 0.0234(19) 0.0015(18) 0.0028(16) 0.0013(16)
C2 0.0209(17) 0.032(2) 0.031(2) -0.002(2) -0.0030(16) 0.0016(18)
C3 0.025(2) 0.027(2) 0.031(2) 0.004(2) -0.0005(18) 0.0050(18)
C4 0.026(2) 0.032(2) 0.045(3) 0.007(2) 0.003(2) -0.0014(18)
C5 0.022(2) 0.025(2) 0.024(2) 0.0004(18) 0.0032(17) -0.0047(17)
C6 0.034(3) 0.052(4) 0.053(4) 0.024(3) -0.005(2) -0.006(2)
C7 0.044(3) 0.068(4) 0.063(4) 0.045(4) -0.009(3) -0.012(3)
C8 0.056(4) 0.070(4) 0.028(2) 0.005(3) 0.000(2) -0.026(3)
C9 0.053(3) 0.048(3) 0.043(3) 0.003(3) 0.029(3) -0.002(3)
C10 0.047(3) 0.038(2) 0.044(3) -0.002(2) 0.022(3) -0.003(3)
C11 0.065(4) 0.051(3) 0.029(2) -0.010(2) 0.007(3) -0.029(3)
C12 0.073(4) 0.053(3) 0.035(3) -0.015(3) 0.003(3) -0.034(3)
C13 0.037(3) 0.069(4) 0.042(3) 0.017(3) 0.000(2) -0.019(3)
C14 0.086(5) 0.032(2) 0.083(4) 0.002(3) 0.030(5) -0.017(4)

loop_
_atom_type_symbol
_atom_type_description
_atom_type_scat_dispersion_real
_atom_type_scat_dispersion_imag
_atom_type_scat_source
C C 0.0033 0.0016 'International Tables Vol C Tables 4.2.6.8 and 6.1.1.4'
H H 0.0000 0.0000 'International Tables Vol C Tables 4.2.6.8 and 6.1.1.4'
N N 0.0061 0.0033 'International Tables Vol C Tables 4.2.6.8 and 6.1.1.4'
Cl Cl 0.1484 0.1585 'International Tables Vol C Tables 4.2.6.8 and 6.1.1.4'
Au Au -2.0133 8.8022 'International Tables Vol C Tables 4.2.6.8 and 6.1.1.4'

loop_
_geom_angle_atom_site_label_1
_geom_angle_atom_site_label_2
_geom_angle_atom_site_label_3
_geom_angle
C1 Au1 Cl1 88.70(12)
C1 Au1 Cl3 88.84(12)
Cl1 Au1 Cl3 174.40(5)
C1 Au1 Cl2 179.23(12)
Cl1 Au1 Cl2 90.56(5)
Cl3 Au1 Cl2 91.87(5)
C1 N1 C2 109.3(3)
C1 N1 C4 125.9(3)
C2 N1 C4 124.7(3)
C1 N2 C3 107.4(3)
C1 N2 C5 128.2(3)
C3 N2 C5 124.4(3)
N1 C1 N2 108.2(3)
N1 C1 Au1 120.8(3)
N2 C1 Au1 131.0(3)
C3 C2 N1 107.0(3)
C3 C2 H2 126.5
N1 C2 H2 126.5
C2 C3 N2 108.1(4)
C2 C3 H3 125.9
N2 C3 H3 125.9
N1 C4 H4A 109.5
N1 C4 H4B 109.5
H4A C4 H4B 109.5
N1 C4 H4C 109.5
H4A C4 H4C 109.5
H4B C4 H4C 109.5
N2 C5 C6 110.0(3)
N2 C5 C10 109.9(3)
C6 C5 C10 108.5(4)
N2 C5 C11 109.5(3)
C6 C5 C11 109.7(4)
C10 C5 C11 109.3(4)
C5 C6 C7 110.0(4)
C5 C6 H6A 109.7
C7 C6 H6A 109.7
C5 C6 H6B 109.7
C7 C6 H6B 109.7
H6A C6 H6B 108.2
C8 C7 C6 110.2(5)
C8 C7 C14 109.8(5)
C6 C7 C14 108.9(5)
C8 C7 H7 109.4
C6 C7 H7 109.4
C14 C7 H7 109.4
C7 C8 C9 109.2(4)
C7 C8 H8A 109.8
C9 C8 H8A 109.8
C7 C8 H8B 109.8
C9 C8 H8B 109.8
H8A C8 H8B 108.3
C13 C9 C8 109.4(4)
C13 C9 C10 109.0(4)
C8 C9 C10 109.4(5)
C13 C9 H9 109.7
C8 C9 H9 109.7
C10 C9 H9 109.7
C5 C10 C9 109.6(4)
C5 C10 H10A 109.7
C9 C10 H10A 109.7
C5 C10 H10B 109.7
C9 C10 H10B 109.7
H10A C10 H10B 108.2
C5 C11 C12 109.2(4)
C5 C11 H11A 109.8
C12 C11 H11A 109.8
C5 C11 H11B 109.8
C12 C11 H11B 109.8
H11A C11 H11B 108.3
C13 C12 C14 110.2(5)
C13 C12 C11 109.6(5)
C14 C12 C11 107.6(5)
C13 C12 H12 109.8
C14 C12 H12 109.8
C11 C12 H12 109.8
C12 C13 C9 111.5(5)
C12 C13 H13A 109.3
C9 C13 H13A 109.3
C12 C13 H13B 109.3
C9 C13 H13B 109.3
H13A C13 H13B 108.0
C12 C14 C7 109.3(4)
C12 C14 H14A 109.8
C7 C14 H14A 109.8
C12 C14 H14B 109.8
C7 C14 H14B 109.8
H14A C14 H14B 108.3

loop_
_geom_bond_atom_site_label_1
_geom_bond_atom_site_label_2
_geom_bond_distance
Au1 C1 2.010(4)
Au1 Cl1 2.2812(10)
Au1 Cl3 2.2856(10)
Au1 Cl2 2.3155(10)
N1 C1 1.334(5)
N1 C2 1.374(5)
N1 C4 1.465(5)
N2 C1 1.351(5)
N2 C3 1.387(5)
N2 C5 1.506(5)
C2 C3 1.342(6)
C2 H2 0.9500
C3 H3 0.9500
C4 H4A 0.9800
C4 H4B 0.9800
C4 H4C 0.9800
C5 C6 1.519(6)
C5 C10 1.531(6)
C5 C11 1.534(6)
C6 C7 1.538(7)
C6 H6A 0.9900
C6 H6B 0.9900
C7 C8 1.497(8)
C7 C14 1.540(8)
C7 H7 1.0000
C8 C9 1.537(8)
C8 H8A 0.9900
C8 H8B 0.9900
C9 C13 1.504(7)
C9 C10 1.539(6)
C9 H9 1.0000
C10 H10A 0.9900
C10 H10B 0.9900
C11 C12 1.558(7)
C11 H11A 0.9900
C11 H11B 0.9900
C12 C13 1.484(8)
C12 C14 1.533(8)
C12 H12 1.0000
C13 H13A 0.9900
C13 H13B 0.9900
C14 H14A 0.9900
C14 H14B 0.9900

loop_
_geom_torsion_atom_site_label_1
_geom_torsion_atom_site_label_2
_geom_torsion_atom_site_label_3
_geom_torsion_atom_site_label_4
_geom_torsion
C2 N1 C1 N2 0.6(4)
C4 N1 C1 N2 178.6(3)
C2 N1 C1 Au1 177.9(3)
C4 N1 C1 Au1 -4.1(5)
C3 N2 C1 N1 0.0(4)
C5 N2 C1 N1 178.1(4)
C3 N2 C1 Au1 -176.9(3)
C5 N2 C1 Au1 1.2(6)
Cl1 Au1 C1 N1 -86.0(3)
Cl3 Au1 C1 N1 89.0(3)
Cl2 Au1 C1 N1 -69(9)
Cl1 Au1 C1 N2 90.7(4)
Cl3 Au1 C1 N2 -94.4(4)
Cl2 Au1 C1 N2 108(9)
C1 N1 C2 C3 -1.1(5)
C4 N1 C2 C3 -179.1(4)
N1 C2 C3 N2 1.1(5)
C1 N2 C3 C2 -0.7(5)
C5 N2 C3 C2 -178.9(4)
C1 N2 C5 C6 170.1(4)
C3 N2 C5 C6 -12.1(6)
C1 N2 C5 C10 50.8(5)
C3 N2 C5 C10 -131.4(4)
C1 N2 C5 C11 -69.3(5)
C3 N2 C5 C11 108.5(5)
N2 C5 C6 C7 179.9(4)
C10 C5 C6 C7 -59.8(5)
C11 C5 C6 C7 59.5(6)
C5 C6 C7 C8 60.7(6)
C5 C6 C7 C14 -59.7(6)
C6 C7 C8 C9 -59.6(6)
C14 C7 C8 C9 60.2(5)
C7 C8 C9 C13 -59.7(6)
C7 C8 C9 C10 59.6(5)
N2 C5 C10 C9 -179.7(4)
C6 C5 C10 C9 60.0(5)
C11 C5 C10 C9 -59.6(5)
C13 C9 C10 C5 59.6(6)
C8 C9 C10 C5 -60.0(5)
N2 C5 C11 C12 178.8(4)
C6 C5 C11 C12 -60.4(6)
C10 C5 C11 C12 58.4(5)
C5 C11 C12 C13 -58.4(6)
C5 C11 C12 C14 61.4(6)
C14 C12 C13 C9 -58.3(6)
C11 C12 C13 C9 60.0(6)
C8 C9 C13 C12 59.1(6)
C10 C9 C13 C12 -60.5(6)
C13 C12 C14 C7 57.2(6)
C11 C12 C14 C7 -62.2(6)
C8 C7 C14 C12 -59.0(6)
C6 C7 C14 C12 61.6(7)
